data_4302784
loop_
_publ_author_name
'Jianfeng Jiang'
'Myriam Maruani'
'Jonathan Solaimanzadeh'
'Wenfeng Lo'
'Stephen A. Koch'
'Michelle Millar'

_publ_section_title
;
Synthesis and Structure of Analogues for the Ni-Fe Site in Hydrogenase
Enzymes
;
_journal_name_full 'Inorganic Chemistry'
_journal_page_first 6359
_journal_page_last 6361
_journal_paper_doi 10.1021/ic900929u
_journal_volume 48
_journal_year 2009
_chemical_formula_moiety 'P1 C25 H22 1+, Fe1 I1 C5 O3 N2 1-'
_chemical_formula_sum 'C30 H22 Fe I N2 O3 P'
_chemical_formula_weight 672.22
_chemical_name_common '[BzPPh3][Fe(II)(CN)2(CO)3I]'
_chemical_name_systematic
; 
 ? 
;
_space_group_IT_number 14
_symmetry_cell_setting monoclinic
_symmetry_space_group_name_Hall '-P 2ybc'
_symmetry_space_group_name_H-M 'P 1 21/c 1'
_atom_sites_solution_hydrogens geom
_atom_sites_solution_primary direct
_atom_sites_solution_secondary difmap
_audit_creation_method SHELXL-97
_cell_angle_alpha 90.00
_cell_angle_beta 110.874(3)
_cell_angle_gamma 90.00
_cell_formula_units_Z 4
_cell_length_a 12.668(2)
_cell_length_b 19.525(4)
_cell_length_c 12.402(2)
_cell_measurement_reflns_used 5447
_cell_measurement_temperature 100(2)
_cell_measurement_theta_max 27.70
_cell_measurement_theta_min 2.70
_cell_volume 2866.2(9)
_computing_cell_refinement 'Bruker SMART'
_computing_data_collection 'Bruker SMART'
_computing_data_reduction 'Bruker SAINT'
_computing_molecular_graphics 'Bruker SHELXTL'
_computing_publication_material 'Bruker SHELXTL'
_computing_structure_refinement 'SHELXL-97 (Sheldrick, 1997)'
_computing_structure_solution 'SHELXS-97 (Sheldrick, 1990)'
_diffrn_ambient_temperature 100(2)
_diffrn_measured_fraction_theta_full 0.987
_diffrn_measured_fraction_theta_max 0.987
_diffrn_measurement_device_type 'CCD area detector'
_diffrn_measurement_method 'phi and omega scans'
_diffrn_radiation_monochromator graphite
_diffrn_radiation_source 'fine-focus sealed tube'
_diffrn_radiation_type MoK\a
_diffrn_radiation_wavelength 0.71073
_diffrn_reflns_av_R_equivalents 0.0590
_diffrn_reflns_av_sigmaI/netI 0.0355
_diffrn_reflns_limit_h_max 16
_diffrn_reflns_limit_h_min -16
_diffrn_reflns_limit_k_max 25
_diffrn_reflns_limit_k_min -25
_diffrn_reflns_limit_l_max 16
_diffrn_reflns_limit_l_min -16
_diffrn_reflns_number 34432
_diffrn_reflns_theta_full 28.32
_diffrn_reflns_theta_max 28.32
_diffrn_reflns_theta_min 2.01
_exptl_absorpt_coefficient_mu 1.692
_exptl_absorpt_correction_type none
_exptl_crystal_colour orange
_exptl_crystal_density_diffrn 1.558
_exptl_crystal_density_meas ?
_exptl_crystal_density_method .
_exptl_crystal_description Chunk
_exptl_crystal_F_000 1336
_exptl_crystal_size_max 0.30
_exptl_crystal_size_mid 0.20
_exptl_crystal_size_min 0.20
_refine_diff_density_max 3.015
_refine_diff_density_min -1.497
_refine_diff_density_rms 0.170
_refine_ls_extinction_method none
_refine_ls_goodness_of_fit_ref 1.160
_refine_ls_hydrogen_treatment constr
_refine_ls_matrix_type full
_refine_ls_number_parameters 343
_refine_ls_number_reflns 7038
_refine_ls_number_restraints 0
_refine_ls_restrained_S_all 1.160
_refine_ls_R_factor_all 0.0750
_refine_ls_R_factor_gt 0.0659
_refine_ls_shift/su_max 0.001
_refine_ls_shift/su_mean 0.000
_refine_ls_structure_factor_coef Fsqd
_refine_ls_weighting_details 'calc w=1/[\s^2^(Fo^2^)+(0.0762P)^2^+10.3334P] where P=(Fo^2^+2Fc^2^)/3'
_refine_ls_weighting_scheme calc
_refine_ls_wR_factor_gt 0.1671
_refine_ls_wR_factor_ref 0.1733
_reflns_number_gt 6091
_reflns_number_total 7038
_reflns_threshold_expression >2sigma(I)
_cod_data_source_file ic900929u_si_002_1.cif
_cod_data_source_block '[BzPPh3][Fe(II)(CN)2(CO)3I]'
_cod_depositor_comments
;
The following automatic conversions were performed:
'_symmetry_cell_setting' value 'Monoclinic' changed to 'monoclinic'
according to '/home/saulius/struct/CIF-dictionaries/cif_core.dic'
dictionary named 'cif_core.dic' version 2.4.1 from 2010-06-29.

Automatic conversion script
Id: cif_fix_enum 1527 2010-12-29 10:47:43Z saulius 
;
_cod_original_cell_volume 2866.4(9)
_cod_database_code 4302784

loop_
_symmetry_equiv_pos_as_xyz
'x, y, z'
'-x, y+1/2, -z+1/2'
'-x, -y, -z'
'x, -y-1/2, z-1/2'

loop_
_atom_site_label
_atom_site_type_symbol
_atom_site_fract_x
_atom_site_fract_y
_atom_site_fract_z
_atom_site_U_iso_or_equiv
_atom_site_adp_type
_atom_site_occupancy
_atom_site_symmetry_multiplicity
_atom_site_calc_flag
_atom_site_refinement_flags
_atom_site_disorder_assembly
_atom_site_disorder_group
Fe1 Fe 0.15698(5) 0.68524(4) 0.97534(5) 0.02121(16) Uani 1 1 d . . .
I1 I 0.01384(3) 0.59041(2) 0.85880(3) 0.04521(15) Uani 1 1 d . . .
O1 O 0.1730(3) 0.5999(2) 1.1775(3) 0.0384(9) Uani 1 1 d . . .
O2 O -0.0459(3) 0.7640(2) 0.9620(3) 0.0389(9) Uani 1 1 d . . .
O3 O 0.3210(3) 0.7887(2) 1.1022(3) 0.0378(8) Uani 1 1 d . . .
N1 N 0.3625(3) 0.6075(2) 0.9622(3) 0.0285(8) Uani 1 1 d . . .
N2 N 0.1423(4) 0.7479(3) 0.7434(4) 0.0404(11) Uani 1 1 d . . .
P1 P 0.40544(10) 0.47174(6) 0.71802(9) 0.0220(2) Uani 1 1 d . . .
C1 C 0.1655(4) 0.6346(3) 1.1029(4) 0.0288(10) Uani 1 1 d . . .
C2 C 0.0315(4) 0.7341(3) 0.9702(4) 0.0312(10) Uani 1 1 d . . .
C3 C 0.2552(4) 0.7496(3) 1.0549(4) 0.0270(9) Uani 1 1 d . . .
C4 C 0.2857(4) 0.6351(2) 0.9663(3) 0.0215(8) Uani 1 1 d . . .
C5 C 0.1473(4) 0.7259(3) 0.8304(4) 0.0285(10) Uani 1 1 d . . .
C6 C 0.3940(4) 0.4570(2) 0.8577(3) 0.0230(9) Uani 1 1 d . . .
H6A H 0.4650 0.4386 0.9098 0.028 Uiso 1 1 calc R . .
H6B H 0.3812 0.5004 0.8889 0.028 Uiso 1 1 calc R . .
C7 C 0.3001(4) 0.4084(3) 0.8529(4) 0.0272(10) Uani 1 1 d . . .
C8 C 0.3197(5) 0.3386(3) 0.8680(5) 0.0394(12) Uani 1 1 d . . .
H8 H 0.3920 0.3212 0.8841 0.047 Uiso 1 1 calc R . .
C9 C 0.2297(7) 0.2946(4) 0.8589(5) 0.060(2) Uani 1 1 d . . .
H9 H 0.2416 0.2476 0.8675 0.072 Uiso 1 1 calc R . .
C10 C 0.1229(7) 0.3213(6) 0.8371(6) 0.078(3) Uani 1 1 d . . .
H10 H 0.0625 0.2921 0.8283 0.094 Uiso 1 1 calc R . .
C11 C 0.1060(6) 0.3903(7) 0.8285(6) 0.081(3) Uani 1 1 d . . .
H11 H 0.0349 0.4079 0.8182 0.097 Uiso 1 1 calc R . .
C12 C 0.1933(5) 0.4347(4) 0.8349(5) 0.0463(15) Uani 1 1 d . . .
H12 H 0.1806 0.4816 0.8272 0.056 Uiso 1 1 calc R . .
C13 C 0.4386(5) 0.3917(3) 0.6658(4) 0.0290(10) Uani 1 1 d . . .
C14 C 0.3573(6) 0.3399(3) 0.6337(5) 0.0397(13) Uani 1 1 d . . .
H14 H 0.2833 0.3489 0.6276 0.048 Uiso 1 1 calc R . .
C15 C 0.3888(8) 0.2744(3) 0.6109(5) 0.0536(18) Uani 1 1 d . . .
H15 H 0.3360 0.2392 0.5904 0.064 Uiso 1 1 calc R . .
C16 C 0.4994(8) 0.2622(4) 0.6190(5) 0.065(2) Uani 1 1 d . . .
H16 H 0.5206 0.2184 0.6052 0.078 Uiso 1 1 calc R . .
C17 C 0.5773(6) 0.3137(4) 0.6470(5) 0.056(2) Uani 1 1 d . . .
H17 H 0.6506 0.3050 0.6503 0.067 Uiso 1 1 calc R . .
C18 C 0.5484(5) 0.3792(3) 0.6707(4) 0.0397(13) Uani 1 1 d . . .
H18 H 0.6016 0.4142 0.6896 0.048 Uiso 1 1 calc R . .
C19 C 0.2767(4) 0.5069(2) 0.6191(4) 0.0241(9) Uani 1 1 d . . .
C20 C 0.2246(4) 0.5591(3) 0.6579(4) 0.0271(9) Uani 1 1 d . . .
H20 H 0.2553 0.5735 0.7342 0.033 Uiso 1 1 calc R . .
C21 C 0.1266(4) 0.5898(3) 0.5832(4) 0.0304(10) Uani 1 1 d . . .
H21 H 0.0908 0.6241 0.6093 0.036 Uiso 1 1 calc R . .
C22 C 0.0833(4) 0.5682(3) 0.4695(5) 0.0381(12) Uani 1 1 d . . .
H22 H 0.0176 0.5882 0.4191 0.046 Uiso 1 1 calc R . .
C23 C 0.1361(5) 0.5178(3) 0.4298(4) 0.0420(13) Uani 1 1 d . . .
H23 H 0.1064 0.5045 0.3528 0.050 Uiso 1 1 calc R . .
C24 C 0.2337(5) 0.4867(3) 0.5043(4) 0.0327(11) Uani 1 1 d . . .
H24 H 0.2696 0.4527 0.4775 0.039 Uiso 1 1 calc R . .
C25 C 0.5176(4) 0.5319(3) 0.7365(4) 0.0254(9) Uani 1 1 d . . .
C26 C 0.6155(4) 0.5296(3) 0.8351(4) 0.0308(10) Uani 1 1 d . . .
H26 H 0.6220 0.4978 0.8931 0.037 Uiso 1 1 calc R . .
C27 C 0.7022(4) 0.5747(3) 0.8455(5) 0.0354(11) Uani 1 1 d . . .
H27 H 0.7674 0.5737 0.9110 0.043 Uiso 1 1 calc R . .
C28 C 0.6924(4) 0.6214(3) 0.7589(5) 0.0349(11) Uani 1 1 d . . .
H28 H 0.7519 0.6511 0.7658 0.042 Uiso 1 1 calc R . .
C29 C 0.5955(5) 0.6246(3) 0.6625(5) 0.0366(12) Uani 1 1 d . . .
H29 H 0.5889 0.6571 0.6057 0.044 Uiso 1 1 calc R . .
C30 C 0.5083(4) 0.5796(3) 0.6503(4) 0.0305(10) Uani 1 1 d . . .
H30 H 0.4434 0.5811 0.5846 0.037 Uiso 1 1 calc R . .

loop_
_atom_site_aniso_label
_atom_site_aniso_U_11
_atom_site_aniso_U_22
_atom_site_aniso_U_33
_atom_site_aniso_U_23
_atom_site_aniso_U_13
_atom_site_aniso_U_12
Fe1 0.0179(3) 0.0306(4) 0.0147(3) -0.0010(2) 0.0052(2) -0.0011(2)
I1 0.0304(2) 0.0617(3) 0.0449(2) -0.02285(18) 0.01511(16) -0.01855(16)
O1 0.034(2) 0.049(2) 0.0349(19) 0.0126(17) 0.0162(16) 0.0030(17)
O2 0.0233(17) 0.059(3) 0.0346(19) 0.0091(18) 0.0109(14) 0.0061(17)
O3 0.0353(19) 0.036(2) 0.041(2) -0.0113(17) 0.0119(16) -0.0085(17)
N1 0.0246(19) 0.037(2) 0.0220(18) 0.0001(17) 0.0064(15) -0.0008(17)
N2 0.029(2) 0.063(3) 0.029(2) 0.014(2) 0.0105(17) 0.008(2)
P1 0.0231(5) 0.0248(6) 0.0165(5) 0.0002(4) 0.0051(4) 0.0018(4)
C1 0.022(2) 0.041(3) 0.024(2) -0.001(2) 0.0078(17) 0.0013(19)
C2 0.032(3) 0.041(3) 0.021(2) 0.004(2) 0.0112(18) -0.001(2)
C3 0.027(2) 0.032(2) 0.024(2) -0.0015(19) 0.0111(18) 0.0033(19)
C4 0.026(2) 0.024(2) 0.0126(17) -0.0021(15) 0.0043(15) -0.0012(17)
C5 0.018(2) 0.042(3) 0.026(2) 0.003(2) 0.0088(17) 0.0046(19)
C6 0.024(2) 0.027(2) 0.0160(18) 0.0015(16) 0.0046(15) 0.0022(17)
C7 0.023(2) 0.043(3) 0.0148(18) 0.0021(17) 0.0051(16) -0.0046(19)
C8 0.049(3) 0.041(3) 0.031(3) -0.001(2) 0.018(2) -0.011(3)
C9 0.096(6) 0.057(4) 0.033(3) -0.011(3) 0.029(3) -0.041(4)
C10 0.052(4) 0.143(9) 0.029(3) 0.012(4) 0.001(3) -0.061(5)
C11 0.026(3) 0.166(10) 0.044(4) 0.052(5) 0.003(3) -0.014(4)
C12 0.029(3) 0.073(4) 0.039(3) 0.029(3) 0.014(2) 0.012(3)
C13 0.043(3) 0.024(2) 0.0189(19) 0.0004(17) 0.0096(19) 0.007(2)
C14 0.061(4) 0.031(3) 0.031(3) -0.003(2) 0.022(2) -0.001(3)
C15 0.105(6) 0.028(3) 0.033(3) -0.002(2) 0.030(3) 0.000(3)
C16 0.116(7) 0.040(4) 0.029(3) -0.001(3) 0.012(4) 0.032(4)
C17 0.059(4) 0.070(5) 0.028(3) -0.007(3) 0.001(3) 0.041(4)
C18 0.041(3) 0.050(3) 0.022(2) -0.006(2) 0.005(2) 0.016(3)
C19 0.024(2) 0.029(2) 0.0167(18) 0.0015(17) 0.0030(16) -0.0013(17)
C20 0.029(2) 0.027(2) 0.021(2) 0.0004(18) 0.0051(17) 0.0045(19)
C21 0.030(2) 0.030(3) 0.028(2) 0.0039(18) 0.0061(19) 0.0035(19)
C22 0.028(2) 0.042(3) 0.031(3) 0.000(2) -0.005(2) 0.002(2)
C23 0.043(3) 0.047(3) 0.021(2) -0.009(2) -0.008(2) -0.001(3)
C24 0.038(3) 0.032(3) 0.022(2) -0.0040(19) 0.0028(19) 0.002(2)
C25 0.024(2) 0.029(2) 0.023(2) -0.0016(17) 0.0077(17) 0.0009(18)
C26 0.027(2) 0.040(3) 0.022(2) 0.0064(19) 0.0041(18) -0.003(2)
C27 0.026(2) 0.047(3) 0.029(2) 0.004(2) 0.0051(19) -0.003(2)
C28 0.030(2) 0.036(3) 0.038(3) 0.003(2) 0.012(2) -0.004(2)
C29 0.033(3) 0.037(3) 0.037(3) 0.013(2) 0.010(2) 0.002(2)
C30 0.026(2) 0.037(3) 0.026(2) 0.005(2) 0.0053(18) 0.005(2)

loop_
_atom_type_symbol
_atom_type_description
_atom_type_scat_dispersion_real
_atom_type_scat_dispersion_imag
_atom_type_scat_source
C C 0.0033 0.0016 'International Tables Vol C Tables 4.2.6.8 and 6.1.1.4'
H H 0.0000 0.0000 'International Tables Vol C Tables 4.2.6.8 and 6.1.1.4'
N N 0.0061 0.0033 'International Tables Vol C Tables 4.2.6.8 and 6.1.1.4'
O O 0.0106 0.0060 'International Tables Vol C Tables 4.2.6.8 and 6.1.1.4'
P P 0.1023 0.0942 'International Tables Vol C Tables 4.2.6.8 and 6.1.1.4'
Fe Fe 0.3463 0.8444 'International Tables Vol C Tables 4.2.6.8 and 6.1.1.4'
I I -0.4742 1.8119 'International Tables Vol C Tables 4.2.6.8 and 6.1.1.4'

loop_
_geom_angle_atom_site_label_1
_geom_angle_atom_site_label_2
_geom_angle_atom_site_label_3
_geom_angle
_geom_angle_site_symmetry_1
_geom_angle_site_symmetry_3
_geom_angle_publ_flag
C3 Fe1 C2 94.4(2) . . ?
C3 Fe1 C1 95.0(2) . . ?
C2 Fe1 C1 95.4(2) . . ?
C3 Fe1 C5 91.5(2) . . ?
C2 Fe1 C5 89.2(2) . . ?
C1 Fe1 C5 171.8(2) . . ?
C3 Fe1 C4 87.3(2) . . ?
C2 Fe1 C4 174.93(19) . . ?
C1 Fe1 C4 89.2(2) . . ?
C5 Fe1 C4 85.97(19) . . ?
C3 Fe1 I1 179.69(16) . . ?
C2 Fe1 I1 85.86(17) . . ?
C1 Fe1 I1 84.97(16) . . ?
C5 Fe1 I1 88.59(16) . . ?
C4 Fe1 I1 92.41(13) . . ?
C19 P1 C25 108.8(2) . . ?
C19 P1 C13 111.1(2) . . ?
C25 P1 C13 109.8(2) . . ?
C19 P1 C6 110.6(2) . . ?
C25 P1 C6 108.2(2) . . ?
C13 P1 C6 108.3(2) . . ?
O1 C1 Fe1 175.2(5) . . ?
O2 C2 Fe1 177.0(4) . . ?
O3 C3 Fe1 176.1(4) . . ?
N1 C4 Fe1 178.0(4) . . ?
N2 C5 Fe1 177.6(5) . . ?
C7 C6 P1 113.2(3) . . ?
C8 C7 C12 120.1(5) . . ?
C8 C7 C6 120.9(5) . . ?
C12 C7 C6 118.9(5) . . ?
C7 C8 C9 119.4(6) . . ?
C10 C9 C8 119.7(8) . . ?
C11 C10 C9 120.2(6) . . ?
C10 C11 C12 120.9(8) . . ?
C11 C12 C7 119.4(8) . . ?
C18 C13 C14 120.7(5) . . ?
C18 C13 P1 119.7(4) . . ?
C14 C13 P1 119.2(4) . . ?
C13 C14 C15 119.0(6) . . ?
C16 C15 C14 119.8(7) . . ?
C17 C16 C15 120.7(6) . . ?
C16 C17 C18 120.7(7) . . ?
C17 C18 C13 119.1(7) . . ?
C24 C19 C20 120.2(4) . . ?
C24 C19 P1 121.4(4) . . ?
C20 C19 P1 118.2(3) . . ?
C19 C20 C21 120.4(4) . . ?
C22 C21 C20 118.8(5) . . ?
C23 C22 C21 121.1(5) . . ?
C22 C23 C24 120.3(5) . . ?
C19 C24 C23 119.2(5) . . ?
C30 C25 C26 120.0(5) . . ?
C30 C25 P1 119.6(4) . . ?
C26 C25 P1 120.3(4) . . ?
C27 C26 C25 119.3(5) . . ?
C26 C27 C28 120.1(5) . . ?
C29 C28 C27 120.7(5) . . ?
C28 C29 C30 119.9(5) . . ?
C29 C30 C25 119.9(5) . . ?

loop_
_geom_bond_atom_site_label_1
_geom_bond_atom_site_label_2
_geom_bond_distance
_geom_bond_site_symmetry_2
_geom_bond_publ_flag
Fe1 C3 1.797(5) . ?
Fe1 C2 1.835(5) . ?
Fe1 C1 1.836(5) . ?
Fe1 C5 1.929(5) . ?
Fe1 C4 1.939(5) . ?
Fe1 I1 2.6340(8) . ?
O1 C1 1.123(6) . ?
O2 C2 1.115(6) . ?
O3 C3 1.128(6) . ?
N1 C4 1.130(6) . ?
N2 C5 1.142(6) . ?
P1 C19 1.792(5) . ?
P1 C25 1.795(5) . ?
P1 C13 1.798(5) . ?
P1 C6 1.812(4) . ?
C6 C7 1.505(6) . ?
C7 C8 1.385(8) . ?
C7 C12 1.389(7) . ?
C8 C9 1.401(9) . ?
C9 C10 1.383(13) . ?
C10 C11 1.363(15) . ?
C11 C12 1.384(11) . ?
C13 C18 1.391(8) . ?
C13 C14 1.396(8) . ?
C14 C15 1.398(8) . ?
C15 C16 1.389(12) . ?
C16 C17 1.365(12) . ?
C17 C18 1.390(9) . ?
C19 C24 1.388(6) . ?
C19 C20 1.390(7) . ?
C20 C21 1.393(7) . ?
C21 C22 1.385(7) . ?
C22 C23 1.376(9) . ?
C23 C24 1.392(7) . ?
C25 C30 1.390(7) . ?
C25 C26 1.398(6) . ?
C26 C27 1.378(7) . ?
C27 C28 1.381(8) . ?
C28 C29 1.376(7) . ?
C29 C30 1.376(8) . ?
